data_4028443
loop_
_publ_author_name
'Shu-Hui Li'
'Zong-Jun Li'
'Wei-Wei Yang'
'Xiang Gao'

_publ_section_title
;
 Reactions of C70(2-) with Organic Halides Revisited: Unusual Magnetic
 Equivalence for the Diastereotopic Methylene Protons in 2,5-(PhCH2)2C70
;
_journal_name_full 'Journal of Organic Chemistry'
_journal_page_first 7208
_journal_page_last 7215
_journal_paper_doi 10.1021/jo4011848
_journal_volume 78
_journal_year 2013
_chemical_formula_sum 'C85 H14 S2'
_chemical_formula_weight 1099.10
_chemical_name_systematic
; 
 ? 
;
_space_group_IT_number 14
_symmetry_cell_setting monoclinic
_symmetry_space_group_name_Hall '-P 2ybc'
_symmetry_space_group_name_H-M 'P 1 21/c 1'
_atom_sites_solution_hydrogens geom
_atom_sites_solution_primary direct
_atom_sites_solution_secondary difmap
_audit_creation_method SHELXL-97
_cell_angle_alpha 90.00
_cell_angle_beta 120.635(11)
_cell_angle_gamma 90.00
_cell_formula_units_Z 4
_cell_length_a 19.190(3)
_cell_length_b 13.797(2)
_cell_length_c 19.557(2)
_cell_measurement_reflns_used 1615
_cell_measurement_temperature 188(2)
_cell_measurement_theta_max 18.55
_cell_measurement_theta_min 2.42
_cell_volume 4455.3(12)
_computing_cell_refinement 'Bruker SMART'
_computing_data_collection 'Bruker SMART'
_computing_data_reduction 'Bruker SAIAT'
_computing_molecular_graphics 'Bruker SHELXTL'
_computing_publication_material 'Bruker SHELXTL'
_computing_structure_refinement 'SHELXL-97 (Sheldrick, 1997)'
_computing_structure_solution 'SHELXS-97 (Sheldrick, 1990)'
_diffrn_ambient_temperature 188(2)
_diffrn_measured_fraction_theta_full 0.996
_diffrn_measured_fraction_theta_max 0.996
_diffrn_measurement_device_type 'CCD area detector'
_diffrn_measurement_method 'phi and omega scans'
_diffrn_radiation_monochromator graphite
_diffrn_radiation_source 'fine-focus sealed tube'
_diffrn_radiation_type MoK\a
_diffrn_radiation_wavelength 0.71073
_diffrn_reflns_av_R_equivalents 0.1095
_diffrn_reflns_av_sigmaI/netI 0.1268
_diffrn_reflns_limit_h_max 22
_diffrn_reflns_limit_h_min -22
_diffrn_reflns_limit_k_max 16
_diffrn_reflns_limit_k_min -15
_diffrn_reflns_limit_l_max 22
_diffrn_reflns_limit_l_min -23
_diffrn_reflns_number 25446
_diffrn_reflns_theta_full 25.05
_diffrn_reflns_theta_max 25.05
_diffrn_reflns_theta_min 1.91
_exptl_absorpt_coefficient_mu 0.184
_exptl_absorpt_correction_T_max 0.9747
_exptl_absorpt_correction_T_min 0.9503
_exptl_absorpt_correction_type multi-scan
_exptl_absorpt_process_details SADABS
_exptl_crystal_density_diffrn 1.639
_exptl_crystal_F_000 2224
_exptl_crystal_size_max 0.28
_exptl_crystal_size_mid 0.18
_exptl_crystal_size_min 0.14
_refine_diff_density_max 1.040
_refine_diff_density_min -0.566
_refine_diff_density_rms 0.093
_refine_ls_extinction_method none
_refine_ls_goodness_of_fit_ref 1.188
_refine_ls_hydrogen_treatment mixed
_refine_ls_matrix_type full
_refine_ls_number_parameters 772
_refine_ls_number_reflns 7864
_refine_ls_number_restraints 95
_refine_ls_restrained_S_all 1.223
_refine_ls_R_factor_all 0.2668
_refine_ls_R_factor_gt 0.1412
_refine_ls_shift/su_max 0.001
_refine_ls_shift/su_mean 0.000
_refine_ls_structure_factor_coef Fsqd
_refine_ls_weighting_details 'calc w=1/[\s^2^(Fo^2^)+(0.0352P)^2^+24.0000P] where P=(Fo^2^+2Fc^2^)/3'
_refine_ls_weighting_scheme calc
_refine_ls_wR_factor_gt 0.2409
_refine_ls_wR_factor_ref 0.2877
_reflns_number_gt 3297
_reflns_number_total 7864
_reflns_threshold_expression >2sigma(I)
_cod_data_source_file jo4011848_si_002.cif
_cod_data_source_block w160
_cod_original_cell_volume 4455.3(11)
_cod_database_code 4028443

loop_
_symmetry_equiv_pos_as_xyz
'x, y, z'
'-x, y+1/2, -z+1/2'
'-x, -y, -z'
'x, -y-1/2, z-1/2'

loop_
_atom_site_label
_atom_site_type_symbol
_atom_site_fract_x
_atom_site_fract_y
_atom_site_fract_z
_atom_site_U_iso_or_equiv
_atom_site_adp_type
_atom_site_occupancy
_atom_site_symmetry_multiplicity
_atom_site_calc_flag
_atom_site_refinement_flags
C1 C -0.3818(6) -0.3436(7) -0.3303(8) 0.075(4) Uani 1 1 d .
C2 C -0.3703(8) -0.3401(8) -0.2490(10) 0.086(3) Uani 1 1 d .
C3 C -0.2845(8) -0.3652(7) -0.1910(8) 0.085(4) Uani 1 1 d D
C4 C -0.2353(7) -0.4168(7) -0.2090(6) 0.057(3) Uani 1 1 d D
C5 C -0.2606(5) -0.4534(6) -0.2910(5) 0.037(2) Uani 1 1 d .
C6 C -0.3319(6) -0.3947(6) -0.3504(6) 0.050(3) Uani 1 1 d .
C7 C -0.1417(8) -0.3940(8) -0.1676(7) 0.078(4) Uani 1 1 d DU
C8 C -0.1880(5) -0.4229(6) -0.2996(5) 0.037(2) Uani 1 1 d .
C9 C -0.1197(6) -0.3982(7) -0.2280(6) 0.046(2) Uani 1 1 d .
C10 C -0.3398(8) -0.3457(10) -0.4167(7) 0.096(5) Uani 1 1 d D
C11 C -0.1064(9) -0.3345(9) -0.1031(8) 0.107(5) Uani 1 1 d D
C12 C -0.3961(8) -0.2586(8) -0.4421(9) 0.088(5) Uani 1 1 d .
C13 C -0.4193(6) -0.2599(10) -0.3811(10) 0.090(5) Uani 1 1 d .
C14 C -0.1644(12) -0.2850(11) -0.0871(10) 0.097(6) Uani 1 1 d .
C15 C -0.3601(8) -0.2333(9) -0.2106(8) 0.083(4) Uani 1 1 d DU
C16 C -0.2966(8) -0.2126(9) -0.1419(7) 0.066(3) Uani 1 1 d .
C17 C -0.0602(6) -0.3365(8) -0.2238(8) 0.065(3) Uani 1 1 d .
C18 C -0.2450(11) -0.2957(8) -0.1261(8) 0.082(5) Uani 1 1 d .
C19 C -0.1996(7) -0.3798(7) -0.3671(6) 0.052(3) Uani 1 1 d .
C20 C -0.1413(10) -0.3113(8) -0.3652(9) 0.074(4) Uani 1 1 d .
C21 C -0.1293(8) -0.1932(11) -0.0611(6) 0.072(4) Uani 1 1 d .
C22 C -0.0577(7) -0.1839(11) -0.0708(6) 0.073(4) Uani 1 1 d .
C23 C -0.0729(8) -0.2927(8) -0.2935(11) 0.073(4) Uani 1 1 d .
C24 C -0.0240(6) -0.2685(8) -0.1591(8) 0.068(3) Uani 1 1 d .
C25 C -0.2630(7) -0.1215(7) -0.1103(6) 0.052(3) Uani 1 1 d .
C26 C -0.1755(7) -0.1124(9) -0.0683(6) 0.063(3) Uani 1 1 d .
C27 C -0.2645(10) -0.2433(8) -0.4606(7) 0.073(4) Uani 1 1 d .
C28 C -0.2767(11) -0.3342(10) -0.4280(9) 0.116(7) Uani 1 1 d D
C29 C -0.0375(6) -0.0950(9) -0.0884(7) 0.064(3) Uani 1 1 d U
C30 C -0.3155(7) -0.1604(10) -0.4821(6) 0.070(3) Uani 1 1 d .
C31 C -0.3854(6) -0.1692(10) -0.4712(6) 0.071(4) Uani 1 1 d .
C32 C -0.1780(10) -0.2316(9) -0.4186(9) 0.086(5) Uani 1 1 d .
C33 C -0.0078(5) -0.1752(9) -0.1816(7) 0.061(3) Uani 1 1 d .
C34 C -0.0346(8) -0.1911(11) -0.2634(10) 0.097(4) Uani 1 1 d DU
C35 C -0.0672(8) -0.1176(12) -0.3157(11) 0.106(5) Uani 1 1 d D
C36 C -0.1432(8) -0.1409(9) -0.3999(8) 0.068(3) Uani 1 1 d .
C37 C -0.1905(8) -0.0605(8) -0.4306(7) 0.061(3) Uani 1 1 d .
C38 C -0.2783(8) -0.0672(9) -0.4731(6) 0.063(3) Uani 1 1 d .
C39 C -0.0589(7) -0.0216(7) -0.2852(8) 0.060(3) Uani 1 1 d .
C40 C -0.0280(7) -0.0063(10) -0.1967(10) 0.088(4) Uani 1 1 d DU
C41 C -0.0104(5) -0.0903(9) -0.1428(7) 0.062(3) Uani 1 1 d .
C42 C -0.4142(6) -0.0861(8) -0.4539(6) 0.059(3) Uani 1 1 d .
C43 C -0.4394(5) -0.0891(7) -0.3951(7) 0.050(3) Uani 1 1 d .
C44 C -0.4352(5) -0.1775(8) -0.3549(8) 0.065(3) Uani 1 1 d .
C45 C -0.4031(6) -0.1598(8) -0.2617(7) 0.061(3) Uani 1 1 d DU
C46 C -0.3115(10) -0.0426(10) -0.1535(10) 0.093(5) Uani 1 1 d D
C47 C -0.3867(7) -0.0640(7) -0.2375(8) 0.058(3) Uani 1 1 d .
C48 C -0.1447(7) -0.0191(9) -0.0723(6) 0.066(3) Uani 1 1 d .
C49 C -0.0763(7) -0.0096(10) -0.0840(7) 0.077(4) Uani 1 1 d .
C50 C -0.2827(10) 0.0477(10) -0.1578(10) 0.102(5) Uani 1 1 d DU
C51 C -0.3368(7) 0.0892(7) -0.2377(8) 0.062(3) Uani 1 1 d .
C52 C -0.2002(7) 0.0620(10) -0.1162(8) 0.078(4) Uani 1 1 d U
C53 C -0.0888(8) 0.0764(10) -0.1318(8) 0.075(4) Uani 1 1 d U
C54 C -0.1638(9) 0.1220(8) -0.1538(8) 0.087(4) Uani 1 1 d U
C55 C -0.3798(7) 0.0094(8) -0.4511(7) 0.068(3) Uani 1 1 d .
C56 C -0.3866(8) 0.0668(10) -0.3958(9) 0.084(4) Uani 1 1 d DU
C57 C -0.3167(8) 0.0152(9) -0.4623(7) 0.071(3) Uani 1 1 d .
C58 C -0.1775(11) 0.0347(10) -0.3993(9) 0.112(6) Uani 1 1 d D
C59 C -0.1157(10) 0.0589(12) -0.3267(9) 0.113(6) Uani 1 1 d D
C60 C -0.1173(6) 0.1180(6) -0.2681(7) 0.047(3) Uani 1 1 d .
C61 C -0.1863(9) 0.1587(9) -0.2817(10) 0.095(4) Uani 1 1 d U
C62 C -0.2634(9) 0.1413(8) -0.3620(8) 0.085(4) Uani 1 1 d D
C63 C -0.3267(10) 0.1327(9) -0.3524(8) 0.092(5) Uani 1 1 d D
C64 C -0.2561(9) 0.0841(10) -0.4154(9) 0.090(5) Uani 1 1 d D
C65 C -0.2195(7) 0.1616(7) -0.2349(9) 0.076(4) Uani 1 1 d .
C66 C -0.2961(9) 0.1440(10) -0.2622(10) 0.098(4) Uani 1 1 d U
C67 C -0.0666(8) 0.0761(9) -0.1951(10) 0.105(5) Uani 1 1 d D
C68 C -0.0487(6) -0.2704(8) -0.1057(8) 0.066(3) Uani 1 1 d .
C69 C -0.4245(7) 0.0003(11) -0.3581(9) 0.098(5) Uani 1 1 d D
C70 C -0.3946(8) 0.0209(12) -0.2797(10) 0.106(5) Uani 1 1 d DU
C71 C -0.4356(7) -0.3980(7) -0.2394(9) 0.086(3) Uani 1 1 d .
H71A H -0.4222 -0.3925 -0.1835 0.104 Uiso 1 1 calc R
H71B H -0.4891 -0.3670 -0.2731 0.104 Uiso 1 1 calc R
C72 C -0.4422(9) -0.5014(8) -0.2604(11) 0.086(3) Uani 1 1 d .
C73 C -0.4902(6) -0.5348(9) -0.3365(8) 0.066(3) Uani 1 1 d .
H73 H -0.5194 -0.4884 -0.3772 0.079 Uiso 1 1 calc R
C74 C -0.4986(7) -0.6271(10) -0.3571(8) 0.071(3) Uani 1 1 d .
H74 H -0.5339 -0.6453 -0.4108 0.085 Uiso 1 1 calc R
C75 C -0.4582(7) -0.6934(8) -0.3035(8) 0.062(3) Uani 1 1 d .
H75 H -0.4638 -0.7590 -0.3201 0.074 Uiso 1 1 calc R
C76 C -0.4093(6) -0.6735(8) -0.2264(7) 0.059(3) Uani 1 1 d .
H76 H -0.3812 -0.7238 -0.1892 0.070 Uiso 1 1 calc R
C77 C -0.4005(6) -0.5745(10) -0.2013(8) 0.076(4) Uani 1 1 d .
H77 H -0.3677 -0.5578 -0.1468 0.091 Uiso 1 1 calc R
C78 C -0.2722(6) -0.5660(6) -0.2985(6) 0.051(3) Uani 1 1 d .
H78A H -0.2257 -0.5968 -0.2518 0.061 Uiso 1 1 calc R
H78B H -0.3217 -0.5827 -0.2972 0.061 Uiso 1 1 calc R
C79 C -0.2793(5) -0.6082(6) -0.3735(6) 0.040(2) Uani 1 1 d .
C80 C -0.3550(6) -0.6297(6) -0.4387(6) 0.049(3) Uani 1 1 d .
H80 H -0.4027 -0.6177 -0.4368 0.059 Uiso 1 1 calc R
C81 C -0.3603(6) -0.6684(7) -0.5059(6) 0.054(3) Uani 1 1 d .
H81 H -0.4119 -0.6853 -0.5496 0.065 Uiso 1 1 calc R
C82 C -0.2913(6) -0.6831(7) -0.5109(6) 0.057(3) Uani 1 1 d .
H82 H -0.2956 -0.7078 -0.5583 0.068 Uiso 1 1 calc R
C83 C -0.2164(6) -0.6614(7) -0.4461(6) 0.054(3) Uani 1 1 d .
H83 H -0.1687 -0.6712 -0.4485 0.064 Uiso 1 1 calc R
C84 C -0.2116(5) -0.6262(6) -0.3795(6) 0.045(2) Uani 1 1 d .
H84 H -0.1596 -0.6132 -0.3349 0.054 Uiso 1 1 calc R
S1 S 0.0432(2) -0.1315(3) -0.3987(2) 0.1123(15) Uani 1 1 d .
S2 S 0.1690(2) -0.1298(3) -0.4485(2) 0.0993(13) Uani 1 1 d .
C85 C 0.1041(6) -0.1281(8) -0.4250(6) 0.061(3) Uani 1 1 d .

loop_
_atom_site_aniso_label
_atom_site_aniso_U_11
_atom_site_aniso_U_22
_atom_site_aniso_U_33
_atom_site_aniso_U_23
_atom_site_aniso_U_13
_atom_site_aniso_U_12
C1 0.045(6) 0.031(6) 0.148(12) 0.023(7) 0.048(8) 0.006(5)
C2 0.109(6) 0.033(4) 0.190(9) -0.022(5) 0.128(7) -0.018(4)
C3 0.151(13) 0.044(7) 0.137(12) -0.024(8) 0.129(11) -0.032(8)
C4 0.086(8) 0.042(6) 0.058(7) 0.014(5) 0.047(7) -0.015(6)
C5 0.045(5) 0.034(5) 0.036(6) 0.004(4) 0.024(5) 0.002(4)
C6 0.042(6) 0.032(5) 0.067(7) 0.008(5) 0.022(6) -0.007(5)
C7 0.097(8) 0.057(7) 0.043(6) 0.012(5) 0.007(6) 0.014(6)
C8 0.042(6) 0.026(5) 0.042(6) -0.002(4) 0.020(5) 0.004(4)
C9 0.037(6) 0.037(6) 0.061(7) 0.003(5) 0.024(6) 0.008(5)
C10 0.132(13) 0.084(10) 0.045(8) -0.015(7) 0.025(8) -0.072(10)
C11 0.100(12) 0.083(11) 0.115(13) 0.052(10) 0.038(10) 0.033(9)
C12 0.054(8) 0.025(7) 0.115(12) -0.020(7) -0.009(8) -0.010(6)
C13 0.027(6) 0.067(10) 0.158(15) 0.015(10) 0.033(8) -0.010(6)
C14 0.155(15) 0.079(11) 0.127(14) 0.048(10) 0.124(14) 0.051(11)
C15 0.082(7) 0.100(8) 0.102(8) 0.006(7) 0.073(6) -0.004(6)
C16 0.085(9) 0.090(10) 0.048(7) -0.032(7) 0.053(7) -0.042(8)
C17 0.046(7) 0.055(7) 0.108(11) -0.022(8) 0.048(7) 0.001(6)
C18 0.177(15) 0.041(7) 0.097(11) -0.018(7) 0.120(12) -0.019(9)
C19 0.079(8) 0.038(6) 0.048(7) 0.003(5) 0.039(6) 0.018(6)
C20 0.128(12) 0.050(8) 0.111(11) 0.022(8) 0.109(11) 0.035(8)
C21 0.088(10) 0.086(10) 0.037(7) 0.031(7) 0.029(7) 0.031(8)
C22 0.056(8) 0.120(12) 0.026(6) 0.029(7) 0.009(6) 0.039(8)
C23 0.077(9) 0.030(6) 0.151(14) -0.006(8) 0.085(10) 0.008(6)
C24 0.029(6) 0.057(8) 0.116(11) -0.011(8) 0.035(7) 0.003(5)
C25 0.076(8) 0.035(6) 0.068(8) -0.009(6) 0.053(7) -0.002(6)
C26 0.078(8) 0.091(9) 0.024(6) -0.014(6) 0.030(6) -0.008(8)
C27 0.139(13) 0.045(7) 0.083(9) -0.019(7) 0.091(10) -0.016(8)
C28 0.22(2) 0.085(11) 0.118(13) -0.073(10) 0.138(15) -0.081(13)
C29 0.046(6) 0.074(7) 0.043(6) -0.017(6) 0.001(5) -0.014(5)
C30 0.069(8) 0.102(11) 0.033(6) -0.011(7) 0.022(6) -0.010(8)
C31 0.033(6) 0.114(11) 0.029(6) -0.016(7) -0.012(5) 0.010(7)
C32 0.155(14) 0.054(8) 0.137(13) 0.025(8) 0.138(12) 0.027(9)
C33 0.028(6) 0.083(9) 0.071(8) -0.022(7) 0.025(6) -0.017(6)
C34 0.068(7) 0.127(9) 0.127(9) 0.007(8) 0.072(7) 0.007(6)
C35 0.068(9) 0.139(14) 0.165(16) 0.049(13) 0.098(11) 0.019(10)
C36 0.086(9) 0.075(9) 0.081(9) 0.015(8) 0.069(8) 0.003(8)
C37 0.107(10) 0.046(7) 0.063(8) 0.001(6) 0.066(8) -0.008(7)
C38 0.092(10) 0.068(8) 0.040(7) 0.028(6) 0.041(7) 0.026(7)
C39 0.073(8) 0.018(5) 0.124(11) -0.011(6) 0.077(8) -0.016(5)
C40 0.053(6) 0.083(8) 0.120(9) -0.005(7) 0.039(6) -0.014(6)
C41 0.015(5) 0.081(9) 0.063(8) 0.002(7) 0.001(5) -0.011(5)
C42 0.026(6) 0.073(8) 0.047(7) 0.019(6) -0.003(5) 0.014(5)
C43 0.026(5) 0.032(6) 0.076(8) 0.001(6) 0.015(5) 0.008(4)
C44 0.016(5) 0.053(7) 0.119(11) 0.008(7) 0.030(6) 0.006(5)
C45 0.040(5) 0.073(7) 0.094(7) 0.017(6) 0.052(5) 0.008(5)
C46 0.140(13) 0.071(10) 0.148(14) -0.021(10) 0.132(13) -0.006(9)
C47 0.060(7) 0.023(6) 0.116(11) 0.001(6) 0.063(8) 0.011(5)
C48 0.074(8) 0.078(9) 0.050(7) -0.038(6) 0.034(7) -0.032(7)
C49 0.046(7) 0.093(10) 0.064(8) -0.060(8) 0.008(6) -0.005(7)
C50 0.116(9) 0.105(9) 0.109(9) -0.025(7) 0.074(7) 0.027(7)
C51 0.054(7) 0.032(6) 0.121(11) -0.005(6) 0.060(8) -0.004(5)
C52 0.054(6) 0.094(8) 0.084(7) -0.046(6) 0.034(6) 0.015(6)
C53 0.084(7) 0.080(7) 0.072(7) -0.029(6) 0.047(6) -0.055(6)
C54 0.105(8) 0.038(6) 0.081(8) -0.015(6) 0.021(6) 0.001(6)
C55 0.069(8) 0.056(8) 0.079(9) 0.040(7) 0.038(7) 0.032(6)
C56 0.074(7) 0.059(7) 0.102(8) 0.015(6) 0.033(6) 0.016(6)
C57 0.090(10) 0.048(7) 0.080(9) 0.036(7) 0.048(8) 0.015(7)
C58 0.189(18) 0.083(11) 0.131(14) -0.030(10) 0.132(14) -0.077(12)
C59 0.172(17) 0.101(12) 0.100(12) -0.021(11) 0.094(13) -0.089(13)
C60 0.043(6) 0.022(5) 0.083(8) -0.003(5) 0.038(6) -0.008(5)
C61 0.091(8) 0.071(7) 0.140(9) 0.001(7) 0.072(7) -0.008(6)
C62 0.085(10) 0.026(7) 0.120(13) 0.021(7) 0.035(10) 0.014(7)
C63 0.133(14) 0.063(9) 0.092(11) 0.032(8) 0.066(11) 0.057(10)
C64 0.104(12) 0.055(9) 0.143(14) 0.053(9) 0.086(11) 0.034(9)
C65 0.075(9) 0.027(6) 0.148(13) -0.027(7) 0.073(10) -0.011(6)
C66 0.095(8) 0.075(8) 0.143(9) -0.012(7) 0.075(7) 0.004(6)
C67 0.063(9) 0.074(10) 0.137(14) 0.000(10) 0.021(10) -0.046(8)
C68 0.048(7) 0.056(8) 0.095(10) 0.031(7) 0.037(7) 0.007(6)
C69 0.032(7) 0.122(13) 0.118(13) -0.019(11) 0.022(8) 0.038(8)
C70 0.072(8) 0.106(9) 0.144(10) -0.017(8) 0.058(7) 0.030(7)
C71 0.109(6) 0.033(4) 0.190(9) -0.022(5) 0.128(7) -0.018(4)
C72 0.109(6) 0.033(4) 0.190(9) -0.022(5) 0.128(7) -0.018(4)
C73 0.052(7) 0.073(9) 0.087(10) 0.007(7) 0.045(7) -0.009(6)
C74 0.057(8) 0.092(10) 0.078(9) -0.019(9) 0.046(7) -0.019(8)
C75 0.056(7) 0.052(7) 0.087(10) 0.005(7) 0.043(7) 0.001(6)
C76 0.047(7) 0.065(8) 0.067(9) 0.022(7) 0.032(7) 0.016(6)
C77 0.051(7) 0.103(11) 0.083(9) -0.033(8) 0.041(7) -0.027(7)
C78 0.061(7) 0.036(6) 0.069(7) 0.004(5) 0.043(6) 0.000(5)
C79 0.041(6) 0.029(5) 0.052(6) -0.004(5) 0.025(5) -0.004(4)
C80 0.039(6) 0.036(6) 0.071(8) 0.005(5) 0.028(6) 0.007(5)
C81 0.044(6) 0.050(7) 0.050(7) 0.001(6) 0.010(5) 0.000(5)
C82 0.064(8) 0.054(7) 0.053(7) 0.001(6) 0.031(6) -0.007(6)
C83 0.052(7) 0.064(7) 0.056(7) -0.012(6) 0.036(6) -0.006(6)
C84 0.040(6) 0.038(6) 0.066(7) -0.008(5) 0.033(5) -0.014(5)
S1 0.091(3) 0.160(4) 0.122(3) -0.068(3) 0.081(3) -0.053(3)
S2 0.093(3) 0.132(3) 0.101(3) -0.009(3) 0.070(2) -0.010(2)
C85 0.067(7) 0.073(8) 0.049(6) -0.018(6) 0.035(6) -0.023(6)

loop_
_atom_type_symbol
_atom_type_description
_atom_type_scat_dispersion_real
_atom_type_scat_dispersion_imag
_atom_type_scat_source
C C 0.0033 0.0016 'International Tables Vol C Tables 4.2.6.8 and 6.1.1.4'
H H 0.0000 0.0000 'International Tables Vol C Tables 4.2.6.8 and 6.1.1.4'
S S 0.1246 0.1234 'International Tables Vol C Tables 4.2.6.8 and 6.1.1.4'

loop_
_geom_angle_atom_site_label_1
_geom_angle_atom_site_label_2
_geom_angle_atom_site_label_3
_geom_angle
C6 C1 C13 112.4(12)
C6 C1 C2 124.5(10)
C13 C1 C2 117.1(12)
C1 C2 C3 108.1(8)
C1 C2 C71 114.7(11)
C3 C2 C71 115.4(11)
C1 C2 C15 116.2(10)
C3 C2 C15 91.9(10)
C71 C2 C15 108.7(8)
C4 C3 C18 116.6(13)
C4 C3 C2 124.5(12)
C18 C3 C2 113.1(11)
C3 C4 C5 124.1(10)
C3 C4 C7 121.3(11)
C5 C4 C7 106.1(8)
C4 C5 C6 108.3(8)
C4 C5 C8 101.9(7)
C6 C5 C8 106.6(7)
C4 C5 C78 112.7(7)
C6 C5 C78 115.6(8)
C8 C5 C78 110.7(7)
C1 C6 C10 104.5(10)
C1 C6 C5 122.7(10)
C10 C6 C5 127.0(10)
C11 C7 C9 124.5(14)
C11 C7 C4 119.6(13)
C9 C7 C4 107.6(9)
C19 C8 C9 118.4(9)
C19 C8 C5 121.0(9)
C9 C8 C5 113.4(8)
C17 C9 C8 122.3(10)
C17 C9 C7 120.0(10)
C8 C9 C7 108.4(9)
C28 C10 C6 121.8(13)
C28 C10 C12 113.7(14)
C6 C10 C12 114.0(13)
C7 C11 C68 111.6(14)
C7 C11 C14 113.8(15)
C68 C11 C14 113.7(12)
C31 C12 C13 120.1(12)
C31 C12 C10 126.5(14)
C13 C12 C10 100.6(12)
C44 C13 C1 122.8(16)
C44 C13 C12 121.4(12)
C1 C13 C12 108.3(12)
C18 C14 C21 120.5(13)
C18 C14 C11 127.5(16)
C21 C14 C11 102.7(14)
C16 C15 C45 119.3(13)
C16 C15 C2 120.4(12)
C45 C15 C2 116.8(13)
C15 C16 C25 128.9(13)
C15 C16 C18 103.0(12)
C25 C16 C18 120.4(11)
C9 C17 C23 118.5(11)
C9 C17 C24 117.8(11)
C23 C17 C24 110.0(12)
C14 C18 C16 120.2(12)
C14 C18 C3 120.3(13)
C16 C18 C3 110.0(14)
C8 C19 C20 121.2(11)
C8 C19 C28 124.6(10)
C20 C19 C28 100.7(10)
C23 C20 C32 117.5(14)
C23 C20 C19 118.2(11)
C32 C20 C19 113.3(13)
C26 C21 C14 121.7(13)
C26 C21 C22 120.2(12)
C14 C21 C22 109.6(12)
C29 C22 C68 120.4(10)
C29 C22 C21 120.3(12)
C68 C22 C21 109.4(12)
C20 C23 C17 121.2(11)
C20 C23 C34 125.3(13)
C17 C23 C34 101.9(13)
C68 C24 C17 117.7(11)
C68 C24 C33 117.9(11)
C17 C24 C33 113.4(12)
C16 C25 C46 114.5(12)
C16 C25 C26 117.8(10)
C46 C25 C26 119.8(11)
C21 C26 C48 117.8(11)
C21 C26 C25 118.9(11)
C48 C26 C25 115.9(11)
C30 C27 C32 119.9(11)
C30 C27 C28 125.0(13)
C32 C27 C28 103.9(13)
C10 C28 C27 121.6(15)
C10 C28 C19 115.5(14)
C27 C28 C19 113.1(13)
C22 C29 C41 119.3(11)
C22 C29 C49 119.9(12)
C41 C29 C49 114.6(12)
C27 C30 C38 117.4(11)
C27 C30 C31 115.5(12)
C38 C30 C31 119.4(12)
C42 C31 C12 117.7(12)
C42 C31 C30 118.3(12)
C12 C31 C30 117.5(12)
C36 C32 C20 120.9(16)
C36 C32 C27 121.1(12)
C20 C32 C27 109.0(12)
C41 C33 C34 129.8(12)
C41 C33 C24 120.3(10)
C34 C33 C24 101.2(11)
C35 C34 C33 120.0(15)
C35 C34 C23 116.3(15)
C33 C34 C23 113.3(13)
C34 C35 C39 118.0(16)
C34 C35 C36 117.7(15)
C39 C35 C36 118.1(12)
C37 C36 C32 119.9(13)
C37 C36 C35 110.3(12)
C32 C36 C35 121.8(13)
C36 C37 C58 129.3(14)
C36 C37 C38 121.2(11)
C58 C37 C38 101.7(12)
C57 C38 C30 118.0(12)
C57 C38 C37 113.6(12)
C30 C38 C37 119.0(10)
C35 C39 C59 125.0(13)
C35 C39 C40 119.8(12)
C59 C39 C40 105.7(10)
C67 C40 C41 124.3(14)
C67 C40 C39 103.8(13)
C41 C40 C39 120.8(12)
C29 C41 C33 119.9(11)
C29 C41 C40 122.4(12)
C33 C41 C40 108.9(11)
C31 C42 C55 121.7(11)
C31 C42 C43 120.1(10)
C55 C42 C43 108.7(10)
C69 C43 C44 122.3(12)
C69 C43 C42 108.8(11)
C44 C43 C42 120.6(10)
C13 C44 C43 118.1(12)
C13 C44 C45 121.8(12)
C43 C44 C45 111.9(10)
C15 C45 C47 120.7(12)
C15 C45 C44 117.0(11)
C47 C45 C44 114.7(10)
C50 C46 C25 125.0(15)
C50 C46 C47 106.8(13)
C25 C46 C47 117.3(11)
C45 C47 C70 131.5(13)
C45 C47 C46 117.8(10)
C70 C47 C46 103.0(11)
C26 C48 C49 121.5(11)
C26 C48 C52 121.0(11)
C49 C48 C52 106.4(11)
C29 C49 C48 118.7(13)
C29 C49 C53 123.9(13)
C48 C49 C53 108.1(11)
C46 C50 C52 117.9(15)
C46 C50 C51 109.0(14)
C52 C50 C51 123.0(13)
C66 C51 C70 128.2(14)
C66 C51 C50 111.9(12)
C70 C51 C50 106.6(11)
C50 C52 C48 120.3(13)
C50 C52 C54 118.3(14)
C48 C52 C54 109.0(10)
C54 C53 C49 111.4(11)
C54 C53 C67 114.9(13)
C49 C53 C67 120.4(13)
C53 C54 C52 105.1(11)
C53 C54 C65 123.2(13)
C52 C54 C65 117.7(13)
C57 C55 C56 122.7(13)
C57 C55 C42 118.6(11)
C56 C55 C42 108.7(11)
C63 C56 C55 118.4(14)
C63 C56 C69 122.7(14)
C55 C56 C69 106.3(12)
C55 C57 C64 116.6(13)
C55 C57 C38 123.7(12)
C64 C57 C38 108.3(12)
C59 C58 C37 123.4(16)
C59 C58 C64 110.6(15)
C37 C58 C64 112.7(13)
C58 C59 C60 128.4(17)
C58 C59 C39 113.6(15)
C60 C59 C39 107.6(12)
C61 C60 C67 119.2(13)
C61 C60 C59 120.6(13)
C67 C60 C59 107.5(12)
C60 C61 C65 129.5(15)
C60 C61 C62 118.8(13)
C65 C61 C62 99.0(12)
C63 C62 C64 120.8(13)
C63 C62 C61 110.3(14)
C64 C62 C61 116.7(14)
C62 C63 C56 120.8(14)
C62 C63 C66 107.9(13)
C56 C63 C66 118.8(14)
C62 C64 C57 120.6(12)
C62 C64 C58 124.8(14)
C57 C64 C58 103.4(12)
C66 C65 C61 122.4(15)
C66 C65 C54 114.4(14)
C61 C65 C54 112.3(13)
C65 C66 C51 134.3(16)
C65 C66 C63 100.3(13)
C51 C66 C63 113.4(13)
C40 C67 C60 115.4(15)
C40 C67 C53 114.0(14)
C60 C67 C53 120.4(13)
C24 C68 C22 121.9(11)
C24 C68 C11 128.3(13)
C22 C68 C11 102.5(11)
C43 C69 C70 129.0(16)
C43 C69 C56 107.4(12)
C70 C69 C56 112.1(14)
C69 C70 C51 124.5(16)
C69 C70 C47 110.2(15)
C51 C70 C47 114.4(13)
C72 C71 C2 114.7(8)
C72 C71 H71A 108.6
C2 C71 H71A 108.6
C72 C71 H71B 108.6
C2 C71 H71B 108.6
H71A C71 H71B 107.6
C73 C72 C77 115.5(10)
C73 C72 C71 122.9(15)
C77 C72 C71 121.6(15)
C74 C73 C72 124.4(13)
C74 C73 H73 117.8
C72 C73 H73 117.8
C75 C74 C73 120.0(13)
C75 C74 H74 120.0
C73 C74 H74 120.0
C74 C75 C76 123.4(12)
C74 C75 H75 118.3
C76 C75 H75 118.3
C75 C76 C77 118.4(11)
C75 C76 H76 120.8
C77 C76 H76 120.8
C72 C77 C76 118.4(11)
C72 C77 H77 120.8
C76 C77 H77 120.8
C79 C78 C5 114.1(7)
C79 C78 H78A 108.7
C5 C78 H78A 108.7
C79 C78 H78B 108.7
C5 C78 H78B 108.7
H78A C78 H78B 107.6
C84 C79 C80 118.1(9)
C84 C79 C78 121.6(8)
C80 C79 C78 120.3(8)
C81 C80 C79 119.6(9)
C81 C80 H80 120.2
C79 C80 H80 120.2
C80 C81 C82 120.9(10)
C80 C81 H81 119.5
C82 C81 H81 119.5
C83 C82 C81 119.1(10)
C83 C82 H82 120.4
C81 C82 H82 120.4
C84 C83 C82 119.5(9)
C84 C83 H83 120.2
C82 C83 H83 120.2
C83 C84 C79 122.7(9)
C83 C84 H84 118.7
C79 C84 H84 118.7
S1 C85 S2 176.5(9)

loop_
_geom_bond_atom_site_label_1
_geom_bond_atom_site_label_2
_geom_bond_distance
C1 C6 1.396(14)
C1 C13 1.452(16)
C1 C2 1.490(17)
C2 C3 1.488(18)
C2 C71 1.577(13)
C2 C15 1.620(16)
C3 C4 1.364(9)
C3 C18 1.457(16)
C4 C5 1.507(12)
C4 C7 1.580(15)
C5 C6 1.504(12)
C5 C8 1.544(11)
C5 C78 1.565(11)
C6 C10 1.400(14)
C7 C11 1.362(9)
C7 C9 1.445(15)
C8 C19 1.358(12)
C8 C9 1.388(12)
C9 C17 1.393(13)
C10 C28 1.345(9)
C10 C12 1.520(17)
C11 C68 1.437(16)
C11 C14 1.469(17)
C12 C31 1.416(17)
C12 C13 1.471(19)
C13 C44 1.345(16)
C14 C18 1.340(19)
C14 C21 1.403(19)
C15 C16 1.305(15)
C15 C45 1.366(9)
C16 C25 1.404(13)
C16 C18 1.442(17)
C17 C23 1.395(17)
C17 C24 1.438(14)
C19 C20 1.450(16)
C19 C28 1.486(18)
C20 C23 1.371(17)
C20 C32 1.430(15)
C21 C26 1.386(15)
C21 C22 1.486(15)
C22 C29 1.382(16)
C22 C68 1.428(16)
C23 C34 1.553(18)
C24 C68 1.351(15)
C24 C33 1.443(15)
C25 C46 1.402(16)
C25 C26 1.450(14)
C26 C48 1.434(14)
C27 C30 1.422(16)
C27 C32 1.438(18)
C27 C28 1.478(17)
C29 C41 1.403(15)
C29 C49 1.420(15)
C30 C38 1.437(15)
C30 C31 1.468(15)
C31 C42 1.389(15)
C32 C36 1.377(16)
C33 C41 1.409(14)
C33 C34 1.425(17)
C34 C35 1.347(9)
C35 C39 1.428(17)
C35 C36 1.579(18)
C36 C37 1.363(15)
C37 C58 1.416(16)
C37 C38 1.453(15)
C38 C57 1.429(15)
C39 C59 1.476(18)
C39 C40 1.532(17)
C40 C67 1.366(9)
C40 C41 1.485(16)
C42 C55 1.461(15)
C42 C43 1.459(14)
C43 C69 1.383(16)
C43 C44 1.431(14)
C44 C45 1.617(15)
C45 C47 1.384(14)
C46 C50 1.382(9)
C46 C47 1.566(18)
C47 C70 1.396(17)
C48 C49 1.448(15)
C48 C52 1.482(16)
C49 C53 1.453(16)
C50 C52 1.377(16)
C50 C51 1.481(17)
C51 C66 1.338(16)
C51 C70 1.365(17)
C52 C54 1.495(17)
C53 C54 1.423(17)
C53 C67 1.499(18)
C54 C65 1.493(17)
C55 C57 1.338(15)
C55 C56 1.399(17)
C56 C63 1.370(9)
C56 C69 1.568(18)
C57 C64 1.417(17)
C58 C59 1.349(9)
C58 C64 1.535(18)
C59 C60 1.421(17)
C60 C61 1.333(15)
C60 C67 1.381(16)
C61 C65 1.357(16)
C61 C62 1.530(17)
C62 C63 1.325(17)
C62 C64 1.372(9)
C63 C66 1.556(18)
C65 C66 1.307(15)
C69 C70 1.366(9)
C71 C72 1.473(13)
C71 H71A 0.9900
C71 H71B 0.9900
C72 C73 1.370(17)
C72 C77 1.432(17)
C73 C74 1.321(15)
C73 H73 0.9500
C74 C75 1.307(14)
C74 H74 0.9500
C75 C76 1.335(14)
C75 H75 0.9500
C76 C77 1.432(15)
C76 H76 0.9500
C77 H77 0.9500
C78 C79 1.519(12)
C78 H78A 0.9900
C78 H78B 0.9900
C79 C84 1.386(11)
C79 C80 1.391(12)
C80 C81 1.373(13)
C80 H80 0.9500
C81 C82 1.393(13)
C81 H81 0.9500
C82 C83 1.379(13)
C82 H82 0.9500
C83 C84 1.348(12)
C83 H83 0.9500
C84 H84 0.9500
S1 C85 1.498(10)
S2 C85 1.532(10)
